data_7212612
loop_
_publ_author_name
'Millar, David I. A.'
'Maynard-Casely, Helen E.'
'Kleppe, Annette K.'
'Marshall, William G.'
'Pulham, Colin R.'
'Cumming, Adam S.'

_publ_section_title
;
 Putting the squeeze on energetic materials---structural characterisation
 of a high-pressure phase of CL-20
;
_journal_issue 9
_journal_name_full CrystEngComm
_journal_page_first 2524
_journal_paper_doi 10.1039/c002701d
_journal_volume 12
_journal_year 2010
_chemical_formula_moiety 'C6 H6 N12 O12'
_chemical_formula_sum 'C6 H6 N12 O12'
_chemical_formula_weight 438.19
_chemical_name_common 'Zeta CL-20 at 3.3 GPa'
_space_group_IT_number 14
_symmetry_cell_setting monoclinic
_symmetry_space_group_name_Hall '-P 2yn'
_symmetry_space_group_name_H-M 'P 1 21/n 1'
_atom_sites_solution_hydrogens geom
_atom_sites_solution_primary direct
_cell_angle_alpha 90
_cell_angle_beta 111.218(10)
_cell_angle_gamma 90
_cell_formula_units_Z 4
_cell_length_a 12.579(2)
_cell_length_b 7.7219(19)
_cell_length_c 14.1260(15)
_cell_measurement_reflns_used 676
_cell_measurement_temperature 293
_cell_measurement_theta_max 22.250
_cell_measurement_theta_min 3.094
_cell_volume 1279.1(4)
_computing_cell_refinement 'Apex2 (Bruker AXS, 2006)'
_computing_data_collection 'Apex2 (Bruker AXS, 2006)'
_computing_data_reduction 'Apex2 (Bruker AXS, 2006)'
_computing_molecular_graphics 'CAMERON (Watkin et al., 1996)'
_computing_publication_material 'CRYSTALS (Betteridge et al., 2003)'
_computing_structure_refinement 'CRYSTALS (Betteridge et al., 2003)'
_computing_structure_solution 'SIR92 (Altomare et al., 1994)'
_diffrn_ambient_temperature 293
_diffrn_measured_fraction_theta_full 0.636
_diffrn_measured_fraction_theta_max 0.503
_diffrn_measurement_device 'Bruker Kappa Apex2'
_diffrn_measurement_device_type Area
_diffrn_measurement_method \w/2\q
_diffrn_radiation_monochromator graphite
_diffrn_radiation_type 'Mo K\a'
_diffrn_radiation_wavelength 0.71073
_diffrn_reflns_av_R_equivalents 0.128
_diffrn_reflns_limit_h_max 13
_diffrn_reflns_limit_h_min -13
_diffrn_reflns_limit_k_max 5
_diffrn_reflns_limit_k_min -5
_diffrn_reflns_limit_l_max 15
_diffrn_reflns_limit_l_min -15
_diffrn_reflns_number 5107
_diffrn_reflns_theta_full 17.508
_diffrn_reflns_theta_max 23.345
_diffrn_reflns_theta_min 3.094
_diffrn_standards_number 0
_exptl_absorpt_coefficient_mu 0.218
_exptl_absorpt_correction_T_max 0.99
_exptl_absorpt_correction_T_min 0.99
_exptl_absorpt_correction_type multi-scan
_exptl_absorpt_process_details 'DENZO/SCALEPACK (Otwinowski & Minor, 1997)'
_exptl_crystal_colour colourless
_exptl_crystal_density_diffrn 2.275
_exptl_crystal_density_method 'not measured'
_exptl_crystal_description block
_exptl_crystal_F_000 888
_exptl_crystal_size_max 0.100
_exptl_crystal_size_mid 0.050
_exptl_crystal_size_min 0.050
_refine_diff_density_max 0.48
_refine_diff_density_min -0.54
_refine_ls_extinction_method None
_refine_ls_goodness_of_fit_ref 1.1244
_refine_ls_hydrogen_treatment none
_refine_ls_matrix_type full
_refine_ls_number_parameters 121
_refine_ls_number_reflns 515
_refine_ls_number_restraints 18
_refine_ls_R_factor_all 0.1673
_refine_ls_R_factor_gt 0.0877
_refine_ls_shift/su_max 0.0000906
_refine_ls_shift/su_mean 2.5068915
_refine_ls_structure_factor_coef F
_refine_ls_weighting_details
;
Method, part 1, Chebychev polynomial, (Watkin, 1994, Prince, 1982)
[weight] = 1.0/[A~0~*T~0~(x)+A~1~*T~1~(x) ... +A~n-1~]*T~n-1~(x)]
where A~i~ are the Chebychev coefficients listed below and x= Fcalc/Fmax
Method = Robust Weighting (Prince, 1982)
W = [weight] * [1-(deltaF/6*sigmaF)^2^]^2^
A~i~ are:
1.17 0.787 0.789
;
_refine_ls_weighting_scheme calc
_refine_ls_wR_factor_all 0.1665
_refine_ls_wR_factor_gt 0.0885
_refine_ls_wR_factor_ref 0.0885
_reflns_limit_h_max 10
_reflns_limit_h_min -13
_reflns_limit_k_max 5
_reflns_limit_k_min 0
_reflns_limit_l_max 15
_reflns_limit_l_min 0
_reflns_number_gt 515
_reflns_number_total 935
_reflns_threshold_expression I>2.0\s(I)
_oxford_diffrn_Wilson_B_factor 1.07
_oxford_diffrn_Wilson_scale 53.98
_oxford_refine_ls_r_factor_ref 0.0877
_oxford_refine_ls_scale 0.1689(17)
_oxford_reflns_number_all 929
_oxford_reflns_threshold_expression_ref I>2.0\s(I)
_cod_data_source_file c002701d.txt
_cod_data_source_block 1
_cod_depositor_comments
;
The following automatic conversions were performed:

'_symmetry_cell_setting' value 'Monoclinic' changed to 'monoclinic'
according to /home/saulius/struct/CIF-dictionaries/cif_core.dic
dictionary named 'cif_core.dic' version 2.4.2 from 2011-04-26.

Automatic conversion script
Id: cif_fix_values 1891 2012-01-12 08:04:46Z andrius 
;
_cod_original_sg_symbol_H-M 'P 1 21/n 1 '
_cod_database_code 7212612

loop_
_symmetry_equiv_pos_as_xyz
x,y,z
-x,-y,-z
-x+1/2,y+1/2,-z+1/2
x+1/2,-y+1/2,z+1/2

loop_
_atom_site_label
_atom_site_type_symbol
_atom_site_fract_x
_atom_site_fract_y
_atom_site_fract_z
_atom_site_U_iso_or_equiv
_atom_site_occupancy
_atom_site_adp_type
_atom_site_refinement_flags_posn
C1 C 0.6366(12) 0.111(3) 0.3579(10) 0.022(3) 1.0000 Uiso .
H1 H 0.7094 0.0776 0.4095 0.0261 1.0000 Uiso R
N1 N 0.5436(9) 0.0006(18) 0.3578(7) 0.016(3) 1.0000 Uiso D
N2 N 0.5623(8) -0.101(2) 0.4451(7) 0.027(3) 1.0000 Uiso D
O1 O 0.4769(8) -0.1568(18) 0.4542(6) 0.031(3) 1.0000 Uiso D
O2 O 0.6598(8) -0.119(2) 0.5015(7) 0.038(3) 1.0000 Uiso D
C2 C 0.4374(11) 0.102(3) 0.3153(9) 0.014(3) 1.0000 Uiso .
H2 H 0.3879 0.0769 0.3553 0.0151 1.0000 Uiso R
N3 N 0.3811(9) 0.0597(17) 0.2105(7) 0.020(3) 1.0000 Uiso D
N4 N 0.3126(9) -0.0885(17) 0.1907(7) 0.027(3) 1.0000 Uiso D
O3 O 0.3084(9) -0.1672(19) 0.1161(7) 0.040(3) 1.0000 Uiso D
O4 O 0.2664(8) -0.121(2) 0.2496(7) 0.039(3) 1.0000 Uiso D
C3 C 0.4472(11) 0.096(3) 0.1491(10) 0.018(3) 1.0000 Uiso .
H3 H 0.4010 0.0645 0.0786 0.0202 1.0000 Uiso R
N5 N 0.5517(9) -0.014(2) 0.1830(8) 0.022(3) 1.0000 Uiso D
N6 N 0.5767(8) -0.113(2) 0.1103(7) 0.029(3) 1.0000 Uiso D
O5 O 0.4973(7) -0.1568(18) 0.0356(6) 0.023(2) 1.0000 Uiso D
O6 O 0.6757(8) -0.1533(19) 0.1334(7) 0.039(3) 1.0000 Uiso D
C4 C 0.6441(12) 0.103(3) 0.2451(9) 0.023(4) 1.0000 Uiso .
H4 H 0.7192 0.0627 0.2492 0.0342 1.0000 Uiso R
N7 N 0.6132(8) 0.268(2) 0.1957(7) 0.018(3) 1.0000 Uiso D
N8 N 0.6673(9) 0.3124(17) 0.1281(8) 0.027(3) 1.0000 Uiso D
O7 O 0.7587(8) 0.2438(18) 0.1447(7) 0.032(3) 1.0000 Uiso D
O8 O 0.6268(8) 0.4298(17) 0.0705(7) 0.035(3) 1.0000 Uiso D
C5 C 0.4879(11) 0.277(3) 0.1576(10) 0.020(3) 1.0000 Uiso .
H5 H 0.4601 0.3350 0.0914 0.0264 1.0000 Uiso R
N9 N 0.4474(9) 0.370(2) 0.2282(7) 0.018(3) 1.0000 Uiso D
N10 N 0.4676(10) 0.550(2) 0.2329(9) 0.040(4) 1.0000 Uiso D
O9 O 0.4492(10) 0.630(2) 0.2986(8) 0.052(4) 1.0000 Uiso D
O10 O 0.5018(11) 0.608(2) 0.1694(10) 0.070(4) 1.0000 Uiso D
C6 C 0.4779(10) 0.294(3) 0.3283(9) 0.016(3) 1.0000 Uiso .
H6 H 0.4452 0.3631 0.3700 0.0202 1.0000 Uiso R
N11 N 0.6032(9) 0.287(2) 0.3748(7) 0.020(3) 1.0000 Uiso D
N12 N 0.6520(10) 0.3461(17) 0.4763(7) 0.033(4) 1.0000 Uiso D
O11 O 0.6085(9) 0.4750(18) 0.4938(8) 0.043(3) 1.0000 Uiso D
O12 O 0.7347(8) 0.270(2) 0.5306(7) 0.038(3) 1.0000 Uiso D

loop_
_atom_type_symbol
_atom_type_scat_dispersion_real
_atom_type_scat_dispersion_imag
_atom_type_scat_Cromer_Mann_a1
_atom_type_scat_Cromer_Mann_b1
_atom_type_scat_Cromer_Mann_a2
_atom_type_scat_Cromer_Mann_b2
_atom_type_scat_Cromer_Mann_a3
_atom_type_scat_Cromer_Mann_b3
_atom_type_scat_Cromer_Mann_a4
_atom_type_scat_Cromer_Mann_b4
_atom_type_scat_Cromer_Mann_c
_atom_type_scat_source
C 0.0033 0.0016 2.3100 20.8439 1.0200 10.2075 1.5886 0.5687 0.8650 51.6512 0.2156 'International Tables Vol C 4.2.6.8 and 6.1.1.4'
H 0.0000 0.0000 0.4930 10.5109 0.3229 26.1257 0.1402 3.1424 0.0408 57.7998 0.0030 'International Tables Vol C 4.2.6.8 and 6.1.1.4'
N 0.0061 0.0033 12.2126 0.0057 3.1322 9.8933 2.0125 28.9975 1.1663 0.5826 -11.5290 'International Tables Vol C 4.2.6.8 and 6.1.1.4'
O 0.0106 0.0060 3.0485 13.2771 2.2868 5.7011 1.5463 0.3239 0.8670 32.9089 0.2508 'International Tables Vol C 4.2.6.8 and 6.1.1.4'

loop_
_geom_angle_atom_site_label_1
_geom_angle_atom_site_label_2
_geom_angle_atom_site_label_3
_geom_angle
_geom_angle_publ_flag
O8 N8 O7 127.0(10) yes
O8 N8 N7 117.1(9) yes
O7 N8 N7 115.0(10) yes
N8 N7 C4 115.9(11) yes
N8 N7 C5 117.3(9) yes
C4 N7 C5 106.6(12) yes
N7 C4 N5 103.7(11) yes
N7 C4 C1 110.0(15) yes
N5 C4 C1 106.8(12) yes
N7 C4 H4 113.4 no
N5 C4 H4 112.0 no
C1 C4 H4 110.6 no
C4 N5 N6 115.5(10) yes
C4 N5 C3 104.7(15) yes
N6 N5 C3 118.7(10) yes
N5 N6 O5 117.2(10) yes
N5 N6 O6 115.1(10) yes
O5 N6 O6 127.6(11) yes
N5 C3 C5 105.8(12) yes
N5 C3 N3 109.5(12) yes
C5 C3 N3 113.3(13) yes
N5 C3 H3 108.4 no
C5 C3 H3 111.9 no
N3 C3 H3 107.8 no
C3 C5 N7 106.2(15) yes
C3 C5 N9 108.9(12) yes
N7 C5 N9 111.4(11) yes
C3 C5 H5 111.3 no
N7 C5 H5 109.6 no
N9 C5 H5 109.4 no
C5 N9 N10 114.5(12) yes
C5 N9 C6 115.7(14) yes
N10 N9 C6 111.9(12) yes
N9 N10 O9 117.3(12) yes
N9 N10 O10 115.9(14) yes
O9 N10 O10 126.8(16) yes
N9 C6 N11 108.2(9) yes
N9 C6 C2 108.0(12) yes
N11 C6 C2 105.7(13) yes
N9 C6 H6 110.1 no
N11 C6 H6 111.2 no
C2 C6 H6 113.2 no
C6 N11 C1 106.4(12) yes
C6 N11 N12 116.3(10) yes
C1 N11 N12 114.7(11) yes
N11 C1 C4 108.2(14) yes
N11 C1 N1 105.5(10) yes
C4 C1 N1 108.1(12) yes
N11 C1 H1 111.5 no
C4 C1 H1 110.5 no
N1 C1 H1 112.8 no
C1 N1 C2 107.5(13) yes
C1 N1 N2 116.6(11) yes
C2 N1 N2 119.5(8) yes
C6 C2 N1 104.4(11) yes
C6 C2 N3 111.0(12) yes
N1 C2 N3 109.6(12) yes
C6 C2 H2 111.3 no
N1 C2 H2 108.9 no
N3 C2 H2 111.4 no
C3 N3 C2 113.9(10) yes
C3 N3 N4 119.3(11) yes
C2 N3 N4 115.6(11) yes
N3 N4 O3 114.6(10) yes
N3 N4 O4 116.9(10) yes
O3 N4 O4 128.5(12) yes
N1 N2 O1 114.8(10) yes
N1 N2 O2 116.8(9) yes
O1 N2 O2 128.4(10) yes
N11 N12 O12 116.6(11) yes
N11 N12 O11 114.3(11) yes
O12 N12 O11 128.9(12) yes

loop_
_geom_bond_atom_site_label_1
_geom_bond_atom_site_label_2
_geom_bond_distance
_geom_bond_publ_flag
O8 N8 1.202(9) yes
N8 O7 1.209(8) yes
N8 N7 1.402(8) yes
N7 C4 1.43(3) yes
N7 C5 1.470(14) yes
C4 N5 1.48(2) yes
C4 C1 1.631(16) yes
C4 H4 0.976 no
N5 N6 1.404(9) yes
N5 C3 1.49(2) yes
N6 O5 1.209(8) yes
N6 O6 1.208(8) yes
C3 C5 1.48(3) yes
C3 N3 1.429(15) yes
C3 H3 0.984 no
C5 N9 1.463(18) yes
C5 H5 0.982 no
N9 N10 1.414(9) yes
N9 C6 1.447(17) yes
N10 O9 1.204(9) yes
N10 O10 1.213(9) yes
C6 N11 1.473(16) yes
C6 C2 1.56(2) yes
C6 H6 0.989 no
N11 C1 1.47(2) yes
N11 N12 1.415(9) yes
C1 N1 1.45(2) yes
C1 H1 0.975 no
N1 C2 1.476(18) yes
N1 N2 1.408(9) yes
C2 N3 1.429(16) yes
C2 H2 0.999 no
N3 N4 1.398(9) yes
N4 O3 1.201(8) yes
N4 O4 1.202(8) yes
N2 O1 1.206(8) yes
N2 O2 1.205(8) yes
N12 O12 1.199(8) yes
N12 O11 1.204(9) yes

loop_
_geom_hbond_atom_site_label_D
_geom_hbond_atom_site_label_H
_geom_hbond_atom_site_label_A
_geom_hbond_site_symmetry_A
_geom_hbond_angle_DHA
_geom_hbond_distance_DH
_geom_hbond_distance_HA
_geom_hbond_distance_DA
_geom_hbond_publ_flag
C6 H6 O11 2_666 170 0.99 2.58 3.56(2) yes
C1 H1 O8 3_645 142 0.98 2.28 3.11(2) yes
C2 H2 O2 2_656 151 1.00 2.33 3.24(2) yes
